data_2226257
loop_
_publ_author_name
'Li, Wei-Qi'

_publ_section_title
;
 (1,10-Phenanthroline-\k^2^<i>N</i>,<i>N</i>')bis(2-thioxo-1,2-dihydropyridine-3-carboxylato-\k^2^<i>O</i>,<i>S</i>)manganese(II)
;
_journal_coeditor_code PV2275
_journal_issue 6
_journal_name_full 'Acta Crystallographica Section E'
_journal_page_first m646
_journal_paper_doi 10.1107/S160053681001514X
_journal_volume 66
_journal_year 2010
_chemical_formula_iupac '[Mn (C6 H4 N1 O2 S)2 (C12 H8 N2)]'
_chemical_formula_moiety 'C24 H16 Mn N4 O4 S2'
_chemical_formula_sum 'C24 H16 Mn N4 O4 S2'
_chemical_formula_weight 543.47
_chemical_name_systematic
;
(1,10-Phenanthroline-\k^2^<i>N</i>,<i>N</i>')bis(2-thioxo-1,2-
dihydropyridine-3-carboxylato-\k^2^<i>O</i>,<i>S</i>)manganese(II)
;
_space_group_IT_number 2
_symmetry_cell_setting triclinic
_symmetry_space_group_name_Hall '-P 1'
_symmetry_space_group_name_H-M 'P -1'
_atom_sites_solution_hydrogens geom
_atom_sites_solution_primary direct
_atom_sites_solution_secondary difmap
_audit_creation_method SHELXL-97
_cell_angle_alpha 105.177(6)
_cell_angle_beta 90.079(5)
_cell_angle_gamma 102.429(5)
_cell_formula_units_Z 2
_cell_length_a 7.2369(7)
_cell_length_b 11.0966(12)
_cell_length_c 15.1290(17)
_cell_measurement_reflns_used 7683
_cell_measurement_temperature 296(2)
_cell_measurement_theta_max 26.50
_cell_measurement_theta_min 1.95
_cell_volume 1142.9(2)
_computing_cell_refinement 'SAINT (Bruker, 2006)'
_computing_data_collection 'APEX2 (Bruker, 2006)'
_computing_data_reduction 'SAINT (Bruker, 2006)'
_computing_molecular_graphics 'SHELXTL (Sheldrick, 2008)'
_computing_publication_material 'SHELXTL (Sheldrick, 2008)'
_computing_structure_refinement 'SHELXL97 (Sheldrick, 2008)'
_computing_structure_solution 'SHELXS97 (Sheldrick, 2008)'
_diffrn_ambient_temperature 296(2)
_diffrn_measured_fraction_theta_full 0.974
_diffrn_measured_fraction_theta_max 0.974
_diffrn_measurement_device_type 'Bruker APEXII area-detector'
_diffrn_measurement_method '\w scans'
_diffrn_radiation_monochromator graphite
_diffrn_radiation_source 'fine-focus sealed tube'
_diffrn_radiation_type MoK\a
_diffrn_radiation_wavelength 0.71073
_diffrn_reflns_av_R_equivalents 0.0196
_diffrn_reflns_av_sigmaI/netI 0.0190
_diffrn_reflns_limit_h_max 9
_diffrn_reflns_limit_h_min -9
_diffrn_reflns_limit_k_max 13
_diffrn_reflns_limit_k_min -13
_diffrn_reflns_limit_l_max 18
_diffrn_reflns_limit_l_min -15
_diffrn_reflns_number 16022
_diffrn_reflns_theta_full 26.50
_diffrn_reflns_theta_max 26.50
_diffrn_reflns_theta_min 1.95
_diffrn_standards_decay_% 0
_diffrn_standards_interval_count 0
_diffrn_standards_interval_time 0
_diffrn_standards_number 0
_exptl_absorpt_coefficient_mu 0.801
_exptl_absorpt_correction_T_max 0.946
_exptl_absorpt_correction_T_min 0.918
_exptl_absorpt_correction_type multi-scan
_exptl_absorpt_process_details '(SADABS; Sheldrick, 1996)'
_exptl_crystal_colour red
_exptl_crystal_density_diffrn 1.579
_exptl_crystal_density_method 'not measured'
_exptl_crystal_description needle
_exptl_crystal_F_000 554
_exptl_crystal_size_max .426
_exptl_crystal_size_mid .089
_exptl_crystal_size_min .069
_refine_diff_density_max 0.500
_refine_diff_density_min -0.447
_refine_ls_extinction_method none
_refine_ls_goodness_of_fit_ref 1.058
_refine_ls_hydrogen_treatment constr
_refine_ls_matrix_type full
_refine_ls_number_parameters 316
_refine_ls_number_reflns 4600
_refine_ls_number_restraints 0
_refine_ls_restrained_S_all 1.058
_refine_ls_R_factor_gt 0.0314
_refine_ls_shift/su_max 0.001
_refine_ls_shift/su_mean 0.000
_refine_ls_structure_factor_coef Fsqd
_refine_ls_weighting_details 'calc w=1/[\s^2^(Fo^2^)+(0.0545P)^2^+0.2746P] where P=(Fo^2^+2Fc^2^)/3'
_refine_ls_weighting_scheme calc
_refine_ls_wR_factor_gt 0.0895
_refine_ls_wR_factor_ref 0.0931
_reflns_number_gt 3945
_reflns_number_total 4600
_reflns_threshold_expression I>2\s(I)
_cod_data_source_file pv2275.cif
_cod_data_source_block I
_cod_depositor_comments
;
The following automatic conversions were performed:
'_symmetry_cell_setting' value 'Triclinic' changed to 'triclinic'
according to '/home/saulius/struct/CIF-dictionaries/cif_core.dic'
dictionary named 'cif_core.dic' version 2.4.1 from 2010-06-29.

Automatic conversion script
Id: cif_fix_enum 1527 2010-12-29 10:47:43Z saulius 
;
_cod_database_code 2226257
_cod_database_fobs_code 2226257

loop_
_symmetry_equiv_pos_as_xyz
'x, y, z'
'-x, -y, -z'

loop_
_atom_site_type_symbol
_atom_site_label
_atom_site_fract_x
_atom_site_fract_y
_atom_site_fract_z
_atom_site_U_iso_or_equiv
_atom_site_adp_type
_atom_site_calc_flag
_atom_site_refinement_flags
_atom_site_occupancy
_atom_site_disorder_assembly
_atom_site_disorder_group
Mn Mn1 0.19275(4) 0.18006(3) 0.772122(17) 0.03375(10) Uani d . 1 . .
S S1 0.00472(7) 0.35983(5) 0.78952(4) 0.04714(14) Uani d . 1 . .
S S2 0.36963(7) -0.00932(5) 0.74720(3) 0.04092(13) Uani d . 1 . .
O O1 0.3743(2) 0.28650(14) 0.69924(10) 0.0498(4) Uani d . 1 . .
O O2 0.5749(2) 0.46218(16) 0.68907(15) 0.0721(5) Uani d . 1 . .
O O3 -0.01444(18) 0.04438(13) 0.67939(9) 0.0439(3) Uani d . 1 . .
O O4 -0.17076(19) -0.15020(15) 0.60409(12) 0.0582(4) Uani d . 1 . .
N N1 -0.0514(2) 0.49770(16) 0.68254(12) 0.0444(4) Uani d . 1 . .
H H1A -0.1632 0.4842 0.7025 0.053 Uiso calc R 1 . .
N N2 0.4711(2) -0.11197(14) 0.58227(10) 0.0343(3) Uani d . 1 . .
H H2A 0.5761 -0.1048 0.6120 0.041 Uiso calc R 1 . .
N N3 0.3797(2) 0.27032(14) 0.90459(10) 0.0371(3) Uani d . 1 . .
N N4 0.0141(2) 0.14250(14) 0.88879(10) 0.0358(3) Uani d . 1 . .
C C1 0.2553(2) 0.45880(16) 0.67164(12) 0.0337(4) Uani d . 1 . .
C C2 0.0761(2) 0.43864(17) 0.70980(12) 0.0348(4) Uani d . 1 . .
C C3 -0.0163(3) 0.5755(2) 0.62681(17) 0.0537(5) Uani d . 1 . .
H H3A -0.1104 0.6137 0.6123 0.064 Uiso calc R 1 . .
C C4 0.1556(3) 0.5983(2) 0.59186(18) 0.0577(6) Uani d . 1 . .
H H4A 0.1817 0.6518 0.5532 0.069 Uiso calc R 1 . .
C C5 0.2918(3) 0.5393(2) 0.61535(15) 0.0484(5) Uani d . 1 . .
H H5A 0.4112 0.5547 0.5924 0.058 Uiso calc R 1 . .
C C6 0.4134(2) 0.39785(18) 0.68957(13) 0.0382(4) Uani d . 1 . .
C C7 0.1537(2) -0.09387(15) 0.58063(11) 0.0299(3) Uani d . 1 . .
C C8 0.3275(2) -0.07335(15) 0.63130(11) 0.0296(3) Uani d . 1 . .
C C9 0.4617(3) -0.16086(18) 0.49032(13) 0.0410(4) Uani d . 1 . .
H H9A 0.5672 -0.1836 0.4614 0.049 Uiso calc R 1 . .
C C10 0.2993(3) -0.17670(18) 0.44038(13) 0.0426(4) Uani d . 1 . .
H H10A 0.2921 -0.2076 0.3768 0.051 Uiso calc R 1 . .
C C11 0.1431(3) -0.14547(17) 0.48677(12) 0.0371(4) Uani d . 1 . .
H H11A 0.0285 -0.1597 0.4537 0.045 Uiso calc R 1 . .
C C12 -0.0237(2) -0.06449(17) 0.62609(12) 0.0348(4) Uani d . 1 . .
C C13 0.5588(3) 0.3343(2) 0.91191(15) 0.0478(5) Uani d . 1 . .
H H13A 0.6175 0.3449 0.8589 0.057 Uiso calc R 1 . .
C C14 0.6625(3) 0.3863(2) 0.99610(18) 0.0597(6) Uani d . 1 . .
H H14A 0.7872 0.4319 0.9990 0.072 Uiso calc R 1 . .
C C15 0.5799(3) 0.3698(2) 1.07374(16) 0.0605(6) Uani d . 1 . .
H H15A 0.6489 0.4033 1.1300 0.073 Uiso calc R 1 . .
C C16 0.3900(3) 0.30230(19) 1.06979(14) 0.0487(5) Uani d . 1 . .
C C17 0.2905(4) 0.2797(2) 1.14779(14) 0.0637(7) Uani d . 1 . .
H H17A 0.3542 0.3082 1.2054 0.076 Uiso calc R 1 . .
C C18 0.1066(4) 0.2179(2) 1.13941(14) 0.0627(6) Uani d . 1 . .
H H18A 0.0455 0.2055 1.1914 0.075 Uiso calc R 1 . .
C C19 0.0049(3) 0.17163(19) 1.05273(13) 0.0457(5) Uani d . 1 . .
C C20 -0.1876(3) 0.1079(2) 1.03977(16) 0.0551(5) Uani d . 1 . .
H H20A -0.2563 0.0957 1.0898 0.066 Uiso calc R 1 . .
C C21 -0.2720(3) 0.0644(2) 0.95414(16) 0.0555(5) Uani d . 1 . .
H H21A -0.3993 0.0226 0.9450 0.067 Uiso calc R 1 . .
C C22 -0.1675(3) 0.0825(2) 0.87992(14) 0.0453(5) Uani d . 1 . .
H H22A -0.2273 0.0512 0.8214 0.054 Uiso calc R 1 . .
C C23 0.2953(3) 0.25494(16) 0.98230(12) 0.0361(4) Uani d . 1 . .
C C24 0.0995(3) 0.18802(16) 0.97393(11) 0.0353(4) Uani d . 1 . .

loop_
_atom_site_aniso_label
_atom_site_aniso_U_11
_atom_site_aniso_U_22
_atom_site_aniso_U_33
_atom_site_aniso_U_12
_atom_site_aniso_U_13
_atom_site_aniso_U_23
Mn1 0.02949(16) 0.04268(17) 0.03019(15) 0.00816(12) 0.00431(11) 0.01164(11)
S1 0.0363(3) 0.0591(3) 0.0559(3) 0.0184(2) 0.0149(2) 0.0262(2)
S2 0.0370(3) 0.0583(3) 0.0304(2) 0.0211(2) -0.00322(18) 0.0087(2)
O1 0.0458(8) 0.0585(9) 0.0614(9) 0.0264(7) 0.0261(7) 0.0324(7)
O2 0.0258(7) 0.0607(10) 0.1294(16) 0.0085(7) 0.0033(8) 0.0257(10)
O3 0.0338(7) 0.0520(8) 0.0431(7) 0.0175(6) -0.0025(6) 0.0015(6)
O4 0.0251(7) 0.0556(9) 0.0845(11) 0.0056(6) 0.0012(7) 0.0055(8)
N1 0.0258(8) 0.0488(9) 0.0600(10) 0.0101(7) 0.0018(7) 0.0155(8)
N2 0.0237(7) 0.0384(8) 0.0398(8) 0.0068(6) 0.0034(6) 0.0088(6)
N3 0.0309(8) 0.0392(8) 0.0397(8) 0.0069(6) 0.0023(6) 0.0091(6)
N4 0.0312(8) 0.0431(8) 0.0337(7) 0.0068(6) 0.0039(6) 0.0126(6)
C1 0.0252(8) 0.0355(9) 0.0390(9) 0.0051(7) 0.0017(7) 0.0093(7)
C2 0.0256(8) 0.0366(9) 0.0396(9) 0.0069(7) -0.0006(7) 0.0056(7)
C3 0.0442(12) 0.0476(12) 0.0755(15) 0.0130(9) -0.0049(11) 0.0249(11)
C4 0.0528(13) 0.0516(13) 0.0778(16) 0.0087(10) 0.0017(11) 0.0356(11)
C5 0.0365(10) 0.0503(12) 0.0627(13) 0.0071(9) 0.0080(9) 0.0246(10)
C6 0.0277(9) 0.0465(11) 0.0408(10) 0.0121(8) 0.0068(7) 0.0093(8)
C7 0.0272(8) 0.0311(8) 0.0327(8) 0.0059(7) 0.0008(7) 0.0116(7)
C8 0.0251(8) 0.0325(8) 0.0331(8) 0.0065(7) 0.0037(6) 0.0122(7)
C9 0.0351(10) 0.0434(10) 0.0412(10) 0.0068(8) 0.0134(8) 0.0070(8)
C10 0.0505(11) 0.0438(10) 0.0316(9) 0.0081(9) 0.0064(8) 0.0085(8)
C11 0.0384(10) 0.0388(9) 0.0348(9) 0.0073(8) -0.0041(8) 0.0121(7)
C12 0.0268(9) 0.0444(10) 0.0365(9) 0.0113(8) -0.0026(7) 0.0138(8)
C13 0.0350(10) 0.0499(11) 0.0556(12) 0.0067(9) 0.0013(9) 0.0116(9)
C14 0.0373(11) 0.0523(13) 0.0772(16) 0.0003(9) -0.0113(11) 0.0038(11)
C15 0.0576(14) 0.0582(14) 0.0522(13) 0.0084(11) -0.0176(11) -0.0050(11)
C16 0.0562(13) 0.0429(11) 0.0398(10) 0.0100(9) -0.0091(9) -0.0005(8)
C17 0.0877(19) 0.0659(15) 0.0296(10) 0.0140(14) -0.0078(11) 0.0014(9)
C18 0.0849(18) 0.0659(15) 0.0326(10) 0.0115(13) 0.0107(11) 0.0096(10)
C19 0.0589(13) 0.0445(11) 0.0364(10) 0.0150(10) 0.0125(9) 0.0125(8)
C20 0.0552(13) 0.0636(14) 0.0526(12) 0.0130(11) 0.0249(11) 0.0261(10)
C21 0.0379(11) 0.0710(15) 0.0595(13) 0.0040(10) 0.0136(10) 0.0274(11)
C22 0.0320(10) 0.0594(12) 0.0453(11) 0.0054(9) 0.0049(8) 0.0192(9)
C23 0.0403(10) 0.0333(9) 0.0329(9) 0.0099(8) 0.0004(7) 0.0045(7)
C24 0.0399(10) 0.0355(9) 0.0319(9) 0.0112(8) 0.0058(7) 0.0093(7)

loop_
_atom_type_symbol
_atom_type_description
_atom_type_scat_dispersion_real
_atom_type_scat_dispersion_imag
_atom_type_scat_source
C C 0.0033 0.0016 'International Tables Vol C Tables 4.2.6.8 and 6.1.1.4'
H H 0.0000 0.0000 'International Tables Vol C Tables 4.2.6.8 and 6.1.1.4'
N N 0.0061 0.0033 'International Tables Vol C Tables 4.2.6.8 and 6.1.1.4'
O O 0.0106 0.0060 'International Tables Vol C Tables 4.2.6.8 and 6.1.1.4'
S S 0.1246 0.1234 'International Tables Vol C Tables 4.2.6.8 and 6.1.1.4'
Mn Mn 0.3368 0.7283 'International Tables Vol C Tables 4.2.6.8 and 6.1.1.4'

loop_
_geom_angle_atom_site_label_1
_geom_angle_atom_site_label_2
_geom_angle_atom_site_label_3
_geom_angle_site_symmetry_1
_geom_angle_site_symmetry_3
_geom_angle
_geom_angle_publ_flag
O1 Mn1 O3 . . 108.58(6) ?
O1 Mn1 N4 . . 157.47(6) ?
O3 Mn1 N4 . . 89.03(6) ?
O1 Mn1 N3 . . 92.51(6) ?
O3 Mn1 N3 . . 157.48(6) ?
N4 Mn1 N3 . . 72.80(5) ?
O1 Mn1 S1 . . 84.17(4) ?
O3 Mn1 S1 . . 93.10(4) ?
N4 Mn1 S1 . . 80.87(4) ?
N3 Mn1 S1 . . 96.91(4) ?
O1 Mn1 S2 . . 96.30(4) ?
O3 Mn1 S2 . . 83.86(4) ?
N4 Mn1 S2 . . 99.54(4) ?
N3 Mn1 S2 . . 86.13(4) ?
S1 Mn1 S2 . . 176.912(18) ?
C2 S1 Mn1 . . 107.54(6) ?
C8 S2 Mn1 . . 100.09(6) ?
C6 O1 Mn1 . . 138.96(12) ?
C12 O3 Mn1 . . 135.54(11) ?
C3 N1 C2 . . 125.06(17) ?
C3 N1 H1A . . 117.5 ?
C2 N1 H1A . . 117.5 ?
C9 N2 C8 . . 124.92(15) ?
C9 N2 H2A . . 117.5 ?
C8 N2 H2A . . 117.5 ?
C13 N3 C23 . . 118.40(17) ?
C13 N3 Mn1 . . 126.38(14) ?
C23 N3 Mn1 . . 115.22(12) ?
C22 N4 C24 . . 118.14(16) ?
C22 N4 Mn1 . . 125.20(12) ?
C24 N4 Mn1 . . 116.64(12) ?
C5 C1 C2 . . 119.49(16) ?
C5 C1 C6 . . 116.59(16) ?
C2 C1 C6 . . 123.92(16) ?
N1 C2 C1 . . 115.39(17) ?
N1 C2 S1 . . 115.66(14) ?
C1 C2 S1 . . 128.81(13) ?
N1 C3 C4 . . 120.12(19) ?
N1 C3 H3A . . 119.9 ?
C4 C3 H3A . . 119.9 ?
C3 C4 C5 . . 118.0(2) ?
C3 C4 H4A . . 121.0 ?
C5 C4 H4A . . 121.0 ?
C1 C5 C4 . . 121.8(2) ?
C1 C5 H5A . . 119.1 ?
C4 C5 H5A . . 119.1 ?
O2 C6 O1 . . 125.14(17) ?
O2 C6 C1 . . 115.33(18) ?
O1 C6 C1 . . 119.43(17) ?
C11 C7 C8 . . 119.22(15) ?
C11 C7 C12 . . 118.48(14) ?
C8 C7 C12 . . 122.28(14) ?
N2 C8 C7 . . 115.82(15) ?
N2 C8 S2 . . 117.91(12) ?
C7 C8 S2 . . 126.25(13) ?
C10 C9 N2 . . 120.07(16) ?
C10 C9 H9A . . 120.0 ?
N2 C9 H9A . . 120.0 ?
C9 C10 C11 . . 118.06(17) ?
C9 C10 H10A . . 121.0 ?
C11 C10 H10A . . 121.0 ?
C7 C11 C10 . . 121.77(16) ?
C7 C11 H11A . . 119.1 ?
C10 C11 H11A . . 119.1 ?
O4 C12 O3 . . 124.89(17) ?
O4 C12 C7 . . 116.47(16) ?
O3 C12 C7 . . 118.57(16) ?
N3 C13 C14 . . 122.4(2) ?
N3 C13 H13A . . 118.8 ?
C14 C13 H13A . . 118.8 ?
C15 C14 C13 . . 119.5(2) ?
C15 C14 H14A . . 120.3 ?
C13 C14 H14A . . 120.3 ?
C14 C15 C16 . . 120.4(2) ?
C14 C15 H15A . . 119.8 ?
C16 C15 H15A . . 119.8 ?
C23 C16 C15 . . 116.3(2) ?
C23 C16 C17 . . 119.1(2) ?
C15 C16 C17 . . 124.6(2) ?
C18 C17 C16 . . 121.4(2) ?
C18 C17 H17A . . 119.3 ?
C16 C17 H17A . . 119.3 ?
C17 C18 C19 . . 121.1(2) ?
C17 C18 H18A . . 119.4 ?
C19 C18 H18A . . 119.4 ?
C20 C19 C24 . . 117.10(18) ?
C20 C19 C18 . . 123.7(2) ?
C24 C19 C18 . . 119.2(2) ?
C21 C20 C19 . . 119.64(19) ?
C21 C20 H20A . . 120.2 ?
C19 C20 H20A . . 120.2 ?
C20 C21 C22 . . 119.6(2) ?
C20 C21 H21A . . 120.2 ?
C22 C21 H21A . . 120.2 ?
N4 C22 C21 . . 122.91(19) ?
N4 C22 H22A . . 118.5 ?
C21 C22 H22A . . 118.5 ?
N3 C23 C16 . . 122.99(18) ?
N3 C23 C24 . . 118.00(15) ?
C16 C23 C24 . . 119.01(18) ?
N4 C24 C19 . . 122.58(18) ?
N4 C24 C23 . . 117.32(16) ?
C19 C24 C23 . . 120.10(17) ?

loop_
_geom_bond_atom_site_label_1
_geom_bond_atom_site_label_2
_geom_bond_site_symmetry_2
_geom_bond_distance
_geom_bond_publ_flag
Mn1 O1 . 2.0868(14) ?
Mn1 O3 . 2.0975(13) ?
Mn1 N4 . 2.2627(15) ?
Mn1 N3 . 2.2822(15) ?
Mn1 S1 . 2.6067(6) ?
Mn1 S2 . 2.6347(5) ?
S1 C2 . 1.687(2) ?
S2 C8 . 1.7104(17) ?
O1 C6 . 1.254(2) ?
O2 C6 . 1.232(2) ?
O3 C12 . 1.253(2) ?
O4 C12 . 1.243(2) ?
N1 C3 . 1.345(3) ?
N1 C2 . 1.361(2) ?
N1 H1A . 0.8600 ?
N2 C9 . 1.350(2) ?
N2 C8 . 1.357(2) ?
N2 H2A . 0.8600 ?
N3 C13 . 1.326(3) ?
N3 C23 . 1.359(2) ?
N4 C22 . 1.329(2) ?
N4 C24 . 1.349(2) ?
C1 C5 . 1.375(3) ?
C1 C2 . 1.417(2) ?
C1 C6 . 1.506(2) ?
C3 C4 . 1.352(3) ?
C3 H3A . 0.9300 ?
C4 C5 . 1.387(3) ?
C4 H4A . 0.9300 ?
C5 H5A . 0.9300 ?
C7 C11 . 1.380(2) ?
C7 C8 . 1.416(2) ?
C7 C12 . 1.514(2) ?
C9 C10 . 1.350(3) ?
C9 H9A . 0.9300 ?
C10 C11 . 1.391(3) ?
C10 H10A . 0.9300 ?
C11 H11A . 0.9300 ?
C13 C14 . 1.394(3) ?
C13 H13A . 0.9300 ?
C14 C15 . 1.356(4) ?
C14 H14A . 0.9300 ?
C15 C16 . 1.409(3) ?
C15 H15A . 0.9300 ?
C16 C23 . 1.406(3) ?
C16 C17 . 1.433(3) ?
C17 C18 . 1.349(4) ?
C17 H17A . 0.9300 ?
C18 C19 . 1.417(3) ?
C18 H18A . 0.9300 ?
C19 C20 . 1.408(3) ?
C19 C24 . 1.409(3) ?
C20 C21 . 1.352(3) ?
C20 H20A . 0.9300 ?
C21 C22 . 1.388(3) ?
C21 H21A . 0.9300 ?
C22 H22A . 0.9300 ?
C23 C24 . 1.440(3) ?

loop_
_geom_hbond_atom_site_label_D
_geom_hbond_atom_site_label_H
_geom_hbond_atom_site_label_A
_geom_hbond_site_symmetry_A
_geom_hbond_distance_DH
_geom_hbond_distance_HA
_geom_hbond_distance_DA
_geom_hbond_angle_DHA
N1 H1A O2 1_455 0.86 1.86 2.654(2) 152.2
N2 H2A O4 1_655 0.86 2.00 2.7476(19) 145.1

loop_
_geom_torsion_atom_site_label_1
_geom_torsion_atom_site_label_2
_geom_torsion_atom_site_label_3
_geom_torsion_atom_site_label_4
_geom_torsion_site_symmetry_1
_geom_torsion_site_symmetry_2
_geom_torsion_site_symmetry_3
_geom_torsion_site_symmetry_4
_geom_torsion
_geom_torsion_publ_flag
O1 Mn1 S1 C2 . . . . 17.56(8) ?
O3 Mn1 S1 C2 . . . . -90.82(8) ?
N4 Mn1 S1 C2 . . . . -179.34(8) ?
N3 Mn1 S1 C2 . . . . 109.40(8) ?
O1 Mn1 S2 C8 . . . . -66.71(8) ?
O3 Mn1 S2 C8 . . . . 41.38(7) ?
N4 Mn1 S2 C8 . . . . 129.35(7) ?
N3 Mn1 S2 C8 . . . . -158.82(7) ?
O3 Mn1 O1 C6 . . . . 110.0(2) ?
N4 Mn1 O1 C6 . . . . -29.8(3) ?
N3 Mn1 O1 C6 . . . . -78.0(2) ?
S1 Mn1 O1 C6 . . . . 18.7(2) ?
S2 Mn1 O1 C6 . . . . -164.4(2) ?
O1 Mn1 O3 C12 . . . . 82.40(19) ?
N4 Mn1 O3 C12 . . . . -111.92(19) ?
N3 Mn1 O3 C12 . . . . -76.3(2) ?
S1 Mn1 O3 C12 . . . . 167.29(18) ?
S2 Mn1 O3 C12 . . . . -12.21(18) ?
O1 Mn1 N3 C13 . . . . -16.56(16) ?
O3 Mn1 N3 C13 . . . . 143.27(15) ?
N4 Mn1 N3 C13 . . . . -179.17(16) ?
S1 Mn1 N3 C13 . . . . -100.99(15) ?
S2 Mn1 N3 C13 . . . . 79.59(15) ?
O1 Mn1 N3 C23 . . . . 163.68(12) ?
O3 Mn1 N3 C23 . . . . -36.5(2) ?
N4 Mn1 N3 C23 . . . . 1.07(12) ?
S1 Mn1 N3 C23 . . . . 79.25(12) ?
S2 Mn1 N3 C23 . . . . -100.17(12) ?
O1 Mn1 N4 C22 . . . . 126.74(18) ?
O3 Mn1 N4 C22 . . . . -15.55(16) ?
N3 Mn1 N4 C22 . . . . 177.95(17) ?
S1 Mn1 N4 C22 . . . . 77.74(15) ?
S2 Mn1 N4 C22 . . . . -99.16(15) ?
O1 Mn1 N4 C24 . . . . -51.5(2) ?
O3 Mn1 N4 C24 . . . . 166.18(12) ?
N3 Mn1 N4 C24 . . . . -0.32(12) ?
S1 Mn1 N4 C24 . . . . -100.53(12) ?
S2 Mn1 N4 C24 . . . . 82.57(12) ?
C3 N1 C2 C1 . . . . -2.9(3) ?
C3 N1 C2 S1 . . . . 173.17(17) ?
C5 C1 C2 N1 . . . . 3.4(3) ?
C6 C1 C2 N1 . . . . -177.32(16) ?
C5 C1 C2 S1 . . . . -172.10(15) ?
C6 C1 C2 S1 . . . . 7.2(3) ?
Mn1 S1 C2 N1 . . . . 154.39(12) ?
Mn1 S1 C2 C1 . . . . -30.14(18) ?
C2 N1 C3 C4 . . . . 1.3(3) ?
N1 C3 C4 C5 . . . . 0.0(4) ?
C2 C1 C5 C4 . . . . -2.4(3) ?
C6 C1 C5 C4 . . . . 178.2(2) ?
C3 C4 C5 C1 . . . . 0.7(4) ?
Mn1 O1 C6 O2 . . . . 135.3(2) ?
Mn1 O1 C6 C1 . . . . -48.4(3) ?
C5 C1 C6 O2 . . . . 30.9(3) ?
C2 C1 C6 O2 . . . . -148.4(2) ?
C5 C1 C6 O1 . . . . -145.71(19) ?
C2 C1 C6 O1 . . . . 35.0(3) ?
C9 N2 C8 C7 . . . . 3.7(3) ?
C9 N2 C8 S2 . . . . -178.04(14) ?
C11 C7 C8 N2 . . . . -2.6(2) ?
C12 C7 C8 N2 . . . . 175.75(15) ?
C11 C7 C8 S2 . . . . 179.31(13) ?
C12 C7 C8 S2 . . . . -2.4(2) ?
Mn1 S2 C8 N2 . . . . 139.27(12) ?
Mn1 S2 C8 C7 . . . . -42.63(16) ?
C8 N2 C9 C10 . . . . -1.3(3) ?
N2 C9 C10 C11 . . . . -2.1(3) ?
C8 C7 C11 C10 . . . . -0.7(3) ?
C12 C7 C11 C10 . . . . -179.05(17) ?
C9 C10 C11 C7 . . . . 3.1(3) ?
Mn1 O3 C12 O4 . . . . 149.82(16) ?
Mn1 O3 C12 C7 . . . . -33.4(3) ?
C11 C7 C12 O4 . . . . 47.6(2) ?
C8 C7 C12 O4 . . . . -130.75(18) ?
C11 C7 C12 O3 . . . . -129.52(18) ?
C8 C7 C12 O3 . . . . 52.2(2) ?
C23 N3 C13 C14 . . . . -0.2(3) ?
Mn1 N3 C13 C14 . . . . -179.96(15) ?
N3 C13 C14 C15 . . . . 1.1(3) ?
C13 C14 C15 C16 . . . . -0.9(4) ?
C14 C15 C16 C23 . . . . -0.1(3) ?
C14 C15 C16 C17 . . . . 179.9(2) ?
C23 C16 C17 C18 . . . . -2.3(4) ?
C15 C16 C17 C18 . . . . 177.7(2) ?
C16 C17 C18 C19 . . . . 0.7(4) ?
C17 C18 C19 C20 . . . . -179.2(2) ?
C17 C18 C19 C24 . . . . 1.5(3) ?
C24 C19 C20 C21 . . . . 0.8(3) ?
C18 C19 C20 C21 . . . . -178.5(2) ?
C19 C20 C21 C22 . . . . 0.4(4) ?
C24 N4 C22 C21 . . . . -0.3(3) ?
Mn1 N4 C22 C21 . . . . -178.51(16) ?
C20 C21 C22 N4 . . . . -0.7(4) ?
C13 N3 C23 C16 . . . . -0.9(3) ?
Mn1 N3 C23 C16 . . . . 178.93(14) ?
C13 N3 C23 C24 . . . . 178.52(16) ?
Mn1 N3 C23 C24 . . . . -1.7(2) ?
C15 C16 C23 N3 . . . . 1.0(3) ?
C17 C16 C23 N3 . . . . -178.98(18) ?
C15 C16 C23 C24 . . . . -178.36(18) ?
C17 C16 C23 C24 . . . . 1.7(3) ?
C22 N4 C24 C19 . . . . 1.5(3) ?
Mn1 N4 C24 C19 . . . . 179.91(14) ?
C22 N4 C24 C23 . . . . -178.83(17) ?
Mn1 N4 C24 C23 . . . . -0.4(2) ?
C20 C19 C24 N4 . . . . -1.8(3) ?
C18 C19 C24 N4 . . . . 177.53(18) ?
C20 C19 C24 C23 . . . . 178.59(18) ?
C18 C19 C24 C23 . . . . -2.1(3) ?
N3 C23 C24 N4 . . . . 1.4(2) ?
C16 C23 C24 N4 . . . . -179.16(16) ?
N3 C23 C24 C19 . . . . -178.88(16) ?
C16 C23 C24 C19 . . . . 0.5(3) ?
